data_2008802
loop_
_publ_author_name
'Lesley, M.J. Gerald'
'Clegg, William'
'Marder, Todd B.'
'Norman, Nicholas C.'
'Orpen, A. Guy'
'Scott, Andrew J.'
'Starbuck, Jonathan'

_publ_section_title
;
 Three Pt^II^ catecholate and 1,2-dithiocatecholate complexes
;
_journal_issue 8
_journal_name_full 'Acta Crystallographica Section C'
_journal_page_first 1272
_journal_page_last 1275
_journal_paper_doi 10.1107/S0108270199005715
_journal_volume 55
_journal_year 1999
_chemical_formula_iupac '[Pt(C6 H4 O2 )(C18 H33 P)2 ] ,0.5C6 H14 '
_chemical_formula_moiety 'C42 H70 O2 P2 Pt, 0.5(C6 H14)'
_chemical_formula_sum 'C45 H77 O2 P2 Pt'
_chemical_formula_weight 907.10
_chemical_name_systematic
;
 ?
;
_space_group_IT_number 14
_symmetry_cell_setting monoclinic
_symmetry_space_group_name_Hall '-P 2yn'
_symmetry_space_group_name_H-M 'P 1 21/n 1'
_audit_creation_method SHELXL
_cell_angle_alpha 90.00
_cell_angle_beta 93.952(10)
_cell_angle_gamma 90.00
_cell_formula_units_Z 4
_cell_length_a 10.338(2)
_cell_length_b 16.142(3)
_cell_length_c 26.162(4)
_cell_measurement_reflns_used 178
_cell_measurement_temperature 173(2)
_cell_measurement_theta_max 24.75
_cell_measurement_theta_min 1.48
_cell_volume 4355.4(13)
_computing_cell_refinement 'SAINT (Siemens, 1995b)'
_computing_data_collection 'SMART (Siemens, 1995b)'
_computing_data_reduction SAINT
_computing_molecular_graphics SHELXTL
_computing_publication_material SHELXTL
_computing_structure_refinement SHELXTL
_computing_structure_solution 'SHELXTL (Siemens, 1995a)'
_diffrn_ambient_temperature 173(2)
_diffrn_measurement_device 'Siemens SMART CCD diffractometer'
_diffrn_measurement_method '\w rotation with narrow frames'
_diffrn_radiation_monochromator graphite
_diffrn_radiation_source 'fine-focus sealed tube'
_diffrn_radiation_type MoK\a
_diffrn_radiation_wavelength 0.71073
_diffrn_reflns_av_R_equivalents 0.1022
_diffrn_reflns_av_sigmaI/netI 0.1236
_diffrn_reflns_limit_h_max 9
_diffrn_reflns_limit_h_min -12
_diffrn_reflns_limit_k_max 19
_diffrn_reflns_limit_k_min -18
_diffrn_reflns_limit_l_max 26
_diffrn_reflns_limit_l_min -30
_diffrn_reflns_number 22033
_diffrn_reflns_theta_max 24.75
_diffrn_reflns_theta_min 1.48
_diffrn_standards_number 0
_exptl_absorpt_coefficient_mu 3.329
_exptl_absorpt_correction_T_max 0.717
_exptl_absorpt_correction_T_min 0.571
_exptl_absorpt_correction_type multi-scan
_exptl_absorpt_process_details '(SADABS; Sheldrick, 1997)'
_exptl_crystal_colour orange
_exptl_crystal_density_diffrn 1.383
_exptl_crystal_density_method 'not measured'
_exptl_crystal_description needle
_exptl_crystal_F_000 1884
_exptl_crystal_size_max 0.4
_exptl_crystal_size_mid 0.1
_exptl_crystal_size_min 0.1
_refine_diff_density_max 0.919
_refine_diff_density_min -0.688
_refine_ls_extinction_coef 0.00031(4)
_refine_ls_extinction_method 'SHELXTL (Siemens, 1995a)'
_refine_ls_goodness_of_fit_all 1.029
_refine_ls_goodness_of_fit_obs 1.102
_refine_ls_hydrogen_treatment constr
_refine_ls_matrix_type full
_refine_ls_number_parameters 452
_refine_ls_number_reflns 7398
_refine_ls_number_restraints 2
_refine_ls_restrained_S_all 1.035
_refine_ls_restrained_S_obs 1.103
_refine_ls_R_factor_all 0.1158
_refine_ls_R_factor_obs 0.0558
_refine_ls_shift/esd_max 0.026
_refine_ls_shift/esd_mean 0.001
_refine_ls_structure_factor_coef Fsqd
_refine_ls_weighting_details 'w = 1/[\s^2^(Fo^2^)+(0.0221P)^2^] where P=(Fo^2^+2Fc^2^)/3'
_refine_ls_weighting_scheme calc
_refine_ls_wR_factor_all 0.0920
_refine_ls_wR_factor_obs 0.0767
_reflns_number_observed 4705
_reflns_number_total 7428
_reflns_observed_criterion I>2\s(I)
_cod_data_source_file ln1077.cif
_cod_data_source_block 3
_cod_depositor_comments
;
The following automatic conversions were performed:

'_refine_ls_weighting_scheme' value 'calc w =
1/[\s^2^(Fo^2^)+(0.0221P)^2^] where P=(Fo^2^+2Fc^2^)/3' was changed
to 'calc'. New tag '_refine_ls_weighting_details' was created. The
value of the new tag was set to 'w = 1/[\s^2^(Fo^2^)+(0.0221P)^2^]
where P=(Fo^2^+2Fc^2^)/3'.

Automatic conversion script
Id: cif_fix_values 3143 2015-03-26 13:38:13Z robertas 
;
_cod_original_cell_volume 4355.7(12)
_cod_original_sg_symbol_H-M 'P 21/n'
_cod_database_code 2008802
_cod_database_fobs_code 2008802

loop_
_symmetry_equiv_pos_as_xyz
'x, y, z'
'-x+1/2, y+1/2, -z+1/2'
'-x, -y, -z'
'x-1/2, -y-1/2, z-1/2'

loop_
_atom_site_label
_atom_site_fract_x
_atom_site_fract_y
_atom_site_fract_z
_atom_site_U_iso_or_equiv
_atom_site_adp_type
_atom_site_calc_flag
_atom_site_refinement_flags
_atom_site_occupancy
_atom_site_disorder_assembly
_atom_site_disorder_group
_atom_site_type_symbol
Pt1 -0.16125(3) -0.29681(2) -0.177015(12) 0.02511(11) Uani d . 1 . . Pt
P1 -0.0750(2) -0.35068(13) -0.10232(8) 0.0251(5) Uani d . 1 . . P
O1 -0.3083(5) -0.3798(3) -0.16823(19) 0.0335(15) Uani d . 1 . . O
C1 -0.3992(8) -0.3711(5) -0.2068(3) 0.028(2) Uani d . 1 . . C
P2 -0.0334(2) -0.19022(13) -0.19901(7) 0.0254(5) Uani d . 1 . . P
O2 -0.2664(5) -0.2726(3) -0.24389(19) 0.0324(15) Uani d . 1 . . O
C2 -0.5145(8) -0.4159(5) -0.2073(3) 0.032(2) Uani d . 1 . . C
H2A -0.5296 -0.4527 -0.1800 0.038 Uiso calc R 1 . . H
C3 -0.6069(9) -0.4065(5) -0.2479(3) 0.041(2) Uani d . 1 . . C
H3A -0.6857 -0.4369 -0.2484 0.049 Uiso calc R 1 . . H
C4 -0.5849(9) -0.3528(5) -0.2878(3) 0.040(2) Uani d . 1 . . C
H4A -0.6488 -0.3464 -0.3154 0.048 Uiso calc R 1 . . H
C5 -0.4693(8) -0.3082(5) -0.2876(3) 0.034(2) Uani d . 1 . . C
H5A -0.4536 -0.2725 -0.3154 0.041 Uiso calc R 1 . . H
C6 -0.3778(8) -0.3162(5) -0.2470(3) 0.027(2) Uani d . 1 . . C
C7 0.0525(7) -0.2976(5) -0.0608(3) 0.0266(18) Uani d . 1 . . C
H7A 0.1190 -0.2790 -0.0843 0.032 Uiso calc R 1 . . H
C8 0.0022(8) -0.2186(4) -0.0372(3) 0.033(2) Uani d . 1 . . C
H8A -0.0436 -0.1850 -0.0644 0.040 Uiso calc R 1 . . H
H8B -0.0611 -0.2335 -0.0120 0.040 Uiso calc R 1 . . H
C9 0.1102(9) -0.1670(5) -0.0107(3) 0.042(2) Uani d . 1 . . C
H9A 0.0729 -0.1172 0.0048 0.051 Uiso calc R 1 . . H
H9B 0.1706 -0.1484 -0.0361 0.051 Uiso calc R 1 . . H
C10 0.1836(9) -0.2182(5) 0.0308(3) 0.045(3) Uani d . 1 . . C
H10A 0.2578 -0.1856 0.0460 0.054 Uiso calc R 1 . . H
H10B 0.1255 -0.2307 0.0584 0.054 Uiso calc R 1 . . H
C11 0.2330(8) -0.2983(6) 0.0095(3) 0.041(2) Uani d . 1 . . C
H11A 0.2729 -0.3319 0.0381 0.049 Uiso calc R 1 . . H
H11B 0.3014 -0.2855 -0.0140 0.049 Uiso calc R 1 . . H
C12 0.1264(8) -0.3495(5) -0.0194(3) 0.033(2) Uani d . 1 . . C
H12A 0.1659 -0.3980 -0.0355 0.040 Uiso calc R 1 . . H
H12B 0.0652 -0.3703 0.0051 0.040 Uiso calc R 1 . . H
C13 -0.2141(8) -0.3713(5) -0.0636(3) 0.031(2) Uani d . 1 . . C
H13A -0.2691 -0.4096 -0.0859 0.037 Uiso calc R 1 . . H
C14 -0.3033(8) -0.2980(6) -0.0568(3) 0.040(2) Uani d . 1 . . C
H14A -0.2589 -0.2573 -0.0333 0.048 Uiso calc R 1 . . H
H14B -0.3225 -0.2704 -0.0903 0.048 Uiso calc R 1 . . H
C15 -0.4282(8) -0.3246(6) -0.0354(4) 0.052(3) Uani d . 1 . . C
H15A -0.4789 -0.2746 -0.0277 0.063 Uiso calc R 1 . . H
H15B -0.4796 -0.3568 -0.0619 0.063 Uiso calc R 1 . . H
C16 -0.4085(9) -0.3762(6) 0.0123(4) 0.049(3) Uani d . 1 . . C
H16A -0.4934 -0.3972 0.0220 0.059 Uiso calc R 1 . . H
H16B -0.3712 -0.3413 0.0407 0.059 Uiso calc R 1 . . H
C17 -0.3190(9) -0.4485(5) 0.0044(3) 0.042(2) Uani d . 1 . . C
H17A -0.3615 -0.4871 -0.0210 0.050 Uiso calc R 1 . . H
H17B -0.3030 -0.4788 0.0371 0.050 Uiso calc R 1 . . H
C18 -0.1903(8) -0.4202(5) -0.0144(3) 0.043(3) Uani d . 1 . . C
H18A -0.1441 -0.3852 0.0120 0.051 Uiso calc R 1 . . H
H18B -0.1354 -0.4690 -0.0205 0.051 Uiso calc R 1 . . H
C19 -0.0067(8) -0.4553(5) -0.1124(3) 0.027(2) Uani d . 1 . . C
H19A 0.0214 -0.4777 -0.0778 0.033 Uiso calc R 1 . . H
C20 0.1149(8) -0.4521(5) -0.1432(3) 0.029(2) Uani d . 1 . . C
H20A 0.0916 -0.4264 -0.1769 0.035 Uiso calc R 1 . . H
H20B 0.1805 -0.4163 -0.1248 0.035 Uiso calc R 1 . . H
C21 0.1752(9) -0.5368(5) -0.1517(3) 0.040(2) Uani d . 1 . . C
H21A 0.2465 -0.5309 -0.1749 0.048 Uiso calc R 1 . . H
H21B 0.2123 -0.5590 -0.1186 0.048 Uiso calc R 1 . . H
C22 0.0747(9) -0.5967(6) -0.1750(3) 0.049(3) Uani d . 1 . . C
H22A 0.1140 -0.6524 -0.1770 0.059 Uiso calc R 1 . . H
H22B 0.0479 -0.5788 -0.2104 0.059 Uiso calc R 1 . . H
C23 -0.0444(9) -0.6020(5) -0.1442(4) 0.045(3) Uani d . 1 . . C
H23A -0.0197 -0.6265 -0.1102 0.054 Uiso calc R 1 . . H
H23B -0.1094 -0.6388 -0.1621 0.054 Uiso calc R 1 . . H
C24 -0.1044(9) -0.5168(5) -0.1370(4) 0.042(3) Uani d . 1 . . C
H24A -0.1383 -0.4952 -0.1707 0.050 Uiso calc R 1 . . H
H24B -0.1783 -0.5222 -0.1150 0.050 Uiso calc R 1 . . H
C25 -0.1155(8) -0.0891(4) -0.1901(3) 0.026(2) Uani d . 1 . . C
H25A -0.0684 -0.0462 -0.2092 0.031 Uiso calc R 1 . . H
C26 -0.1104(8) -0.0631(5) -0.1339(3) 0.033(2) Uani d . 1 . . C
H26A -0.1601 -0.1033 -0.1144 0.039 Uiso calc R 1 . . H
H26B -0.0193 -0.0641 -0.1195 0.039 Uiso calc R 1 . . H
C27 -0.1662(9) 0.0236(5) -0.1273(3) 0.039(2) Uani d . 1 . . C
H27A -0.1610 0.0382 -0.0905 0.047 Uiso calc R 1 . . H
H27B -0.1138 0.0643 -0.1453 0.047 Uiso calc R 1 . . H
C28 -0.3038(9) 0.0283(5) -0.1482(3) 0.040(2) Uani d . 1 . . C
H28A -0.3353 0.0861 -0.1460 0.048 Uiso calc R 1 . . H
H28B -0.3584 -0.0072 -0.1276 0.048 Uiso calc R 1 . . H
C29 -0.3154(9) -0.0004(5) -0.2042(3) 0.040(2) Uani d . 1 . . C
H29A -0.4078 -0.0002 -0.2169 0.049 Uiso calc R 1 . . H
H29B -0.2687 0.0390 -0.2253 0.049 Uiso calc R 1 . . H
C30 -0.2601(8) -0.0866(5) -0.2102(3) 0.033(2) Uani d . 1 . . C
H30A -0.2680 -0.1026 -0.2468 0.040 Uiso calc R 1 . . H
H30B -0.3102 -0.1268 -0.1909 0.040 Uiso calc R 1 . . H
C31 0.1318(8) -0.1720(5) -0.1682(3) 0.028(2) Uani d . 1 . . C
H31A 0.1219 -0.1716 -0.1305 0.034 Uiso calc R 1 . . H
C32 0.2264(8) -0.2409(5) -0.1775(3) 0.027(2) Uani d . 1 . . C
H32A 0.2439 -0.2419 -0.2142 0.033 Uiso calc R 1 . . H
H32B 0.1872 -0.2947 -0.1690 0.033 Uiso calc R 1 . . H
C33 0.3543(8) -0.2297(5) -0.1451(3) 0.037(2) Uani d . 1 . . C
H33A 0.3375 -0.2319 -0.1083 0.044 Uiso calc R 1 . . H
H33B 0.4138 -0.2756 -0.1522 0.044 Uiso calc R 1 . . H
C34 0.4177(8) -0.1483(5) -0.1565(4) 0.044(3) Uani d . 1 . . C
H34A 0.4443 -0.1486 -0.1921 0.053 Uiso calc R 1 . . H
H34B 0.4965 -0.1410 -0.1332 0.053 Uiso calc R 1 . . H
C35 0.3245(8) -0.0763(5) -0.1495(3) 0.038(2) Uani d . 1 . . C
H35A 0.3654 -0.0242 -0.1601 0.046 Uiso calc R 1 . . H
H35B 0.3085 -0.0712 -0.1127 0.046 Uiso calc R 1 . . H
C36 0.1942(8) -0.0876(5) -0.1807(3) 0.034(2) Uani d . 1 . . C
H36A 0.2082 -0.0851 -0.2177 0.041 Uiso calc R 1 . . H
H36B 0.1347 -0.0421 -0.1727 0.041 Uiso calc R 1 . . H
C37 -0.0019(8) -0.1966(5) -0.2685(3) 0.033(2) Uani d . 1 . . C
H37A 0.0852 -0.1702 -0.2700 0.039 Uiso calc R 1 . . H
C38 0.0208(8) -0.2850(5) -0.2856(3) 0.031(2) Uani d . 1 . . C
H38A 0.0901 -0.3102 -0.2627 0.037 Uiso calc R 1 . . H
H38B -0.0594 -0.3176 -0.2824 0.037 Uiso calc R 1 . . H
C39 0.0591(10) -0.2901(6) -0.3404(3) 0.054(3) Uani d . 1 . . C
H39A 0.1493 -0.2701 -0.3417 0.064 Uiso calc R 1 . . H
H39B 0.0570 -0.3488 -0.3513 0.064 Uiso calc R 1 . . H
C40 -0.0242(12) -0.2422(6) -0.3763(4) 0.070(4) Uani d . 1 . . C
H40A -0.1112 -0.2681 -0.3796 0.083 Uiso calc R 1 . . H
H40B 0.0118 -0.2439 -0.4104 0.083 Uiso calc R 1 . . H
C41 -0.0376(10) -0.1524(6) -0.3600(3) 0.052(3) Uani d . 1 . . C
H41A 0.0472 -0.1240 -0.3607 0.062 Uiso calc R 1 . . H
H41B -0.1003 -0.1235 -0.3841 0.062 Uiso calc R 1 . . H
C42 -0.0841(11) -0.1490(6) -0.3062(3) 0.061(3) Uani d . 1 . . C
H42A -0.0863 -0.0904 -0.2950 0.073 Uiso calc R 1 . . H
H42B -0.1737 -0.1707 -0.3070 0.073 Uiso calc R 1 . . H
C43 -0.2401(18) -0.0874(11) 0.0396(7) 0.183(9) Uani d D 1 . . C
H43A -0.2201 -0.1446 0.0500 0.275 Uiso calc R 1 . . H
H43B -0.2160 -0.0499 0.0681 0.275 Uiso calc R 1 . . H
H43C -0.1912 -0.0729 0.0101 0.275 Uiso calc R 1 . . H
C44 -0.382(2) -0.0797(12) 0.0253(8) 0.188(10) Uani d D 1 . . C
H44A -0.4053 -0.1218 -0.0013 0.225 Uiso calc R 1 . . H
H44B -0.4290 -0.0940 0.0558 0.225 Uiso calc R 1 . . H
C45 -0.4299(19) 0.0008(14) 0.0062(8) 0.176(11) Uani d D 1 . . C
H45A -0.3855 0.0158 -0.0249 0.263 Uiso calc R 1 . . H
H45B -0.4091 0.0438 0.0325 0.263 Uiso calc R 1 . . H

loop_
_atom_site_aniso_label
_atom_site_aniso_U_11
_atom_site_aniso_U_22
_atom_site_aniso_U_33
_atom_site_aniso_U_12
_atom_site_aniso_U_13
_atom_site_aniso_U_23
Pt1 0.0255(2) 0.0256(2) 0.0241(2) -0.0043(2) 0.00107(12) 0.0024(2)
P1 0.0284(14) 0.0245(12) 0.0224(12) -0.0024(11) 0.0019(10) 0.0029(10)
O1 0.036(4) 0.042(4) 0.021(3) -0.014(3) -0.006(3) 0.012(3)
C1 0.030(6) 0.023(5) 0.030(5) 0.002(4) 0.001(4) -0.011(4)
P2 0.0272(13) 0.0278(13) 0.0213(11) -0.0047(11) 0.0034(9) 0.0020(10)
O2 0.034(4) 0.033(4) 0.029(3) -0.010(3) -0.005(3) 0.004(2)
C2 0.034(6) 0.032(5) 0.030(5) -0.004(5) 0.000(4) -0.012(4)
C3 0.037(6) 0.031(5) 0.054(7) -0.005(5) 0.006(5) -0.016(5)
C4 0.033(6) 0.043(6) 0.042(6) 0.003(5) -0.009(5) -0.010(5)
C5 0.034(5) 0.028(5) 0.039(5) 0.006(5) -0.007(4) 0.004(4)
C6 0.030(5) 0.023(5) 0.027(5) 0.003(4) -0.003(4) -0.006(4)
C7 0.022(4) 0.033(4) 0.026(4) -0.007(5) 0.008(4) 0.002(4)
C8 0.039(6) 0.028(5) 0.032(5) 0.008(5) -0.001(4) -0.001(4)
C9 0.043(6) 0.039(5) 0.045(6) -0.008(5) -0.002(5) -0.007(5)
C10 0.042(6) 0.048(6) 0.044(6) -0.016(5) -0.002(5) -0.018(5)
C11 0.040(6) 0.049(5) 0.034(5) 0.004(6) -0.002(4) 0.002(5)
C12 0.039(6) 0.032(5) 0.026(5) 0.005(5) -0.003(4) 0.003(4)
C13 0.027(5) 0.035(5) 0.031(5) 0.003(4) 0.006(4) 0.008(4)
C14 0.028(5) 0.036(5) 0.056(6) 0.001(6) 0.009(4) 0.005(5)
C15 0.028(6) 0.070(7) 0.059(7) 0.013(5) 0.014(5) 0.017(5)
C16 0.027(6) 0.057(7) 0.067(7) -0.006(5) 0.024(5) 0.017(6)
C17 0.045(6) 0.041(6) 0.040(6) 0.003(5) 0.006(5) 0.001(5)
C18 0.036(6) 0.056(6) 0.038(6) 0.001(5) 0.013(5) 0.015(5)
C19 0.031(5) 0.027(5) 0.024(5) 0.005(4) 0.008(4) 0.000(4)
C20 0.031(6) 0.029(5) 0.028(5) 0.000(4) 0.006(4) -0.002(4)
C21 0.042(6) 0.036(5) 0.042(6) 0.002(5) 0.007(5) -0.007(4)
C22 0.052(7) 0.045(6) 0.049(6) 0.009(6) -0.008(5) -0.011(5)
C23 0.033(6) 0.031(5) 0.070(7) -0.001(5) -0.004(5) -0.014(5)
C24 0.031(6) 0.032(5) 0.062(7) 0.004(5) 0.006(5) -0.005(5)
C25 0.026(5) 0.019(5) 0.034(5) 0.010(4) 0.005(4) 0.003(4)
C26 0.033(6) 0.033(5) 0.032(5) 0.002(5) -0.003(4) -0.005(4)
C27 0.043(6) 0.026(5) 0.048(6) 0.006(5) 0.006(5) -0.006(4)
C28 0.044(7) 0.033(5) 0.043(6) 0.012(5) 0.001(5) -0.004(4)
C29 0.033(6) 0.034(5) 0.054(6) 0.007(5) 0.000(5) 0.001(5)
C30 0.026(5) 0.038(5) 0.037(6) 0.011(5) 0.000(4) 0.000(4)
C31 0.030(5) 0.031(5) 0.022(5) 0.001(4) -0.002(4) 0.001(4)
C32 0.027(5) 0.031(5) 0.025(5) -0.007(4) 0.010(4) 0.000(4)
C33 0.023(5) 0.048(6) 0.039(6) 0.010(5) 0.004(4) -0.010(4)
C34 0.022(6) 0.044(6) 0.065(7) -0.011(5) -0.005(5) 0.000(5)
C35 0.035(6) 0.033(5) 0.046(6) -0.010(5) -0.005(5) 0.002(4)
C36 0.033(6) 0.028(5) 0.041(6) -0.006(5) 0.001(5) 0.002(4)
C37 0.042(5) 0.032(5) 0.023(4) 0.001(5) -0.004(4) 0.004(4)
C38 0.040(5) 0.024(5) 0.027(5) 0.001(5) -0.004(4) 0.004(4)
C39 0.074(8) 0.049(6) 0.039(6) 0.005(7) 0.014(5) -0.002(6)
C40 0.109(11) 0.056(7) 0.044(7) 0.036(7) 0.011(7) 0.000(6)
C41 0.070(8) 0.059(7) 0.029(6) 0.012(6) 0.016(5) 0.016(5)
C42 0.089(9) 0.056(7) 0.037(6) 0.012(7) 0.009(6) 0.006(5)
C43 0.20(2) 0.169(18) 0.19(2) -0.030(19) 0.054(18) -0.125(15)
C44 0.24(3) 0.133(18) 0.19(2) -0.03(2) -0.05(2) -0.028(16)
C45 0.26(4) 0.160(16) 0.093(14) -0.05(3) -0.032(19) -0.049(12)

loop_
_atom_type_symbol
_atom_type_description
_atom_type_scat_dispersion_real
_atom_type_scat_dispersion_imag
_atom_type_scat_source
C C 0.0033 0.0016 'International Tables Vol C Tables 4.2.6.8 and 6.1.1.4'
H H 0.0000 0.0000 'International Tables Vol C Tables 4.2.6.8 and 6.1.1.4'
O O 0.0106 0.0060 'International Tables Vol C Tables 4.2.6.8 and 6.1.1.4'
P P 0.1023 0.0942 'International Tables Vol C Tables 4.2.6.8 and 6.1.1.4'
Pt Pt -1.7033 8.3905 'International Tables Vol C Tables 4.2.6.8 and 6.1.1.4'

loop_
_geom_angle_atom_site_label_1
_geom_angle_atom_site_label_2
_geom_angle_atom_site_label_3
_geom_angle_site_symmetry_3
_geom_angle
_geom_angle_publ_flag
O2 Pt1 O1 . 82.3(2) y
O2 Pt1 P1 . 166.33(15) y
O1 Pt1 P1 . 84.45(15) y
O2 Pt1 P2 . 85.5(2) y
O1 Pt1 P2 . 166.8(2) y
P1 Pt1 P2 . 107.96(8) y
C13 P1 C19 . 103.4(4) ?
C13 P1 C7 . 108.1(3) ?
C19 P1 C7 . 104.0(4) ?
C13 P1 Pt1 . 105.5(3) ?
C19 P1 Pt1 . 110.9(3) ?
C7 P1 Pt1 . 123.3(3) ?
C1 O1 Pt1 . 109.6(5) ?
O1 C1 C2 . 120.7(7) ?
O1 C1 C6 . 119.4(8) ?
C2 C1 C6 . 119.9(8) ?
C31 P2 C25 . 102.8(3) ?
C31 P2 C37 . 102.3(4) ?
C25 P2 C37 . 106.3(4) ?
C31 P2 Pt1 . 122.9(2) ?
C25 P2 Pt1 . 110.8(3) ?
C37 P2 Pt1 . 110.4(3) ?
C6 O2 Pt1 . 110.8(4) ?
C3 C2 C1 . 119.7(8) ?
C2 C3 C4 . 120.2(9) ?
C3 C4 C5 . 120.3(8) ?
C6 C5 C4 . 119.7(8) ?
O2 C6 C5 . 122.3(7) ?
O2 C6 C1 . 117.6(7) ?
C5 C6 C1 . 120.1(8) ?
C8 C7 C12 . 109.9(6) ?
C8 C7 P1 . 112.0(5) ?
C12 C7 P1 . 117.4(6) ?
C9 C8 C7 . 112.5(7) ?
C8 C9 C10 . 110.0(7) ?
C11 C10 C9 . 111.4(7) ?
C10 C11 C12 . 113.2(7) ?
C7 C12 C11 . 111.1(6) ?
C18 C13 C14 . 111.7(7) ?
C18 C13 P1 . 118.3(6) ?
C14 C13 P1 . 115.2(5) ?
C15 C14 C13 . 111.4(7) ?
C16 C15 C14 . 113.3(7) ?
C15 C16 C17 . 111.3(8) ?
C16 C17 C18 . 111.7(7) ?
C13 C18 C17 . 109.7(7) ?
C24 C19 C20 . 110.1(6) ?
C24 C19 P1 . 113.8(5) ?
C20 C19 P1 . 112.1(5) ?
C21 C20 C19 . 113.8(7) ?
C22 C21 C20 . 110.8(7) ?
C21 C22 C23 . 112.4(7) ?
C22 C23 C24 . 111.5(8) ?
C19 C24 C23 . 112.0(7) ?
C26 C25 C30 . 106.8(6) ?
C26 C25 P2 . 112.1(5) ?
C30 C25 P2 . 114.7(5) ?
C27 C26 C25 . 111.8(6) ?
C28 C27 C26 . 111.4(7) ?
C27 C28 C29 . 110.1(7) ?
C30 C29 C28 . 111.8(7) ?
C29 C30 C25 . 110.5(7) ?
C32 C31 C36 . 109.2(6) ?
C32 C31 P2 . 113.5(5) ?
C36 C31 P2 . 115.5(5) ?
C31 C32 C33 . 111.6(6) ?
C34 C33 C32 . 111.4(7) ?
C33 C34 C35 . 110.7(7) ?
C34 C35 C36 . 112.5(7) ?
C35 C36 C31 . 110.8(7) ?
C42 C37 C38 . 112.7(7) ?
C42 C37 P2 . 119.4(6) ?
C38 C37 P2 . 112.3(5) ?
C39 C38 C37 . 112.7(7) ?
C40 C39 C38 . 113.7(8) ?
C39 C40 C41 . 112.8(9) ?
C42 C41 C40 . 109.6(8) ?
C37 C42 C41 . 113.4(8) ?
C45 C44 C43 . 119.(2) ?
C44 C45 C45 3_455 114.(3) ?

loop_
_geom_bond_atom_site_label_1
_geom_bond_atom_site_label_2
_geom_bond_site_symmetry_2
_geom_bond_distance
_geom_bond_publ_flag
Pt1 O2 . 2.033(5) y
Pt1 O1 . 2.051(5) y
Pt1 P1 . 2.265(2) y
Pt1 P2 . 2.268(2) y
P1 C13 . 1.845(8) ?
P1 C19 . 1.857(7) ?
P1 C7 . 1.859(7) ?
O1 C1 . 1.337(9) ?
C1 C2 . 1.392(10) ?
C1 C6 . 1.404(10) ?
P2 C31 . 1.860(8) ?
P2 C25 . 1.862(7) ?
P2 C37 . 1.871(7) ?
O2 C6 . 1.348(9) ?
C2 C3 . 1.387(11) ?
C3 C4 . 1.388(11) ?
C4 C5 . 1.395(11) ?
C5 C6 . 1.380(10) ?
C7 C8 . 1.523(10) ?
C7 C12 . 1.531(10) ?
C8 C9 . 1.522(10) ?
C9 C10 . 1.524(11) ?
C10 C11 . 1.510(11) ?
C11 C12 . 1.535(10) ?
C13 C18 . 1.516(10) ?
C13 C14 . 1.520(10) ?
C14 C15 . 1.505(10) ?
C15 C16 . 1.503(11) ?
C16 C17 . 1.512(11) ?
C17 C18 . 1.520(11) ?
C19 C24 . 1.526(10) ?
C19 C20 . 1.539(10) ?
C20 C21 . 1.525(10) ?
C21 C22 . 1.516(11) ?
C22 C23 . 1.520(11) ?
C23 C24 . 1.526(10) ?
C25 C26 . 1.528(10) ?
C25 C30 . 1.551(10) ?
C26 C27 . 1.527(10) ?
C27 C28 . 1.490(11) ?
C28 C29 . 1.534(11) ?
C29 C30 . 1.516(10) ?
C31 C32 . 1.511(10) ?
C31 C36 . 1.552(10) ?
C32 C33 . 1.532(10) ?
C33 C34 . 1.507(10) ?
C34 C35 . 1.529(11) ?
C35 C36 . 1.537(10) ?
C37 C42 . 1.474(11) ?
C37 C38 . 1.519(10) ?
C38 C39 . 1.515(10) ?
C39 C40 . 1.452(12) ?
C40 C41 . 1.521(11) ?
C41 C42 . 1.519(11) ?
C43 C44 . 1.48(2) ?
C44 C45 . 1.44(2) ?
C45 C45 3_455 1.47(4) ?

loop_
_geom_torsion_atom_site_label_1
_geom_torsion_atom_site_label_2
_geom_torsion_atom_site_label_3
_geom_torsion_atom_site_label_4
_geom_torsion_site_symmetry_4
_geom_torsion
O2 Pt1 P1 C13 . -50.9(7)
O1 Pt1 P1 C13 . -37.1(3)
P2 Pt1 P1 C13 . 138.2(3)
O2 Pt1 P1 C19 . 60.4(7)
O1 Pt1 P1 C19 . 74.3(3)
P2 Pt1 P1 C19 . -110.4(3)
O2 Pt1 P1 C7 . -175.5(7)
O1 Pt1 P1 C7 . -161.6(3)
P2 Pt1 P1 C7 . 13.7(3)
O2 Pt1 O1 C1 . -5.1(5)
P1 Pt1 O1 C1 . 178.2(5)
P2 Pt1 O1 C1 . 18.0(10)
Pt1 O1 C1 C2 . -174.7(6)
Pt1 O1 C1 C6 . 5.3(8)
O2 Pt1 P2 C31 . -164.1(3)
O1 Pt1 P2 C31 . 172.9(7)
P1 Pt1 P2 C31 . 13.7(3)
O2 Pt1 P2 C25 . 74.1(3)
O1 Pt1 P2 C25 . 51.2(8)
P1 Pt1 P2 C25 . -108.0(3)
O2 Pt1 P2 C37 . -43.3(3)
O1 Pt1 P2 C37 . -66.3(8)
P1 Pt1 P2 C37 . 134.5(3)
O1 Pt1 O2 C6 . 4.2(5)
P1 Pt1 O2 C6 . 18.1(10)
P2 Pt1 O2 C6 . -170.6(5)
O1 C1 C2 C3 . -179.4(7)
C6 C1 C2 C3 . 0.5(12)
C1 C2 C3 C4 . 0.1(12)
C2 C3 C4 C5 . 0.3(13)
C3 C4 C5 C6 . -1.4(12)
Pt1 O2 C6 C5 . 177.1(6)
Pt1 O2 C6 C1 . -2.7(8)
C4 C5 C6 O2 . -177.7(7)
C4 C5 C6 C1 . 2.1(12)
O1 C1 C6 O2 . -1.9(11)
C2 C1 C6 O2 . 178.2(7)
O1 C1 C6 C5 . 178.3(7)
C2 C1 C6 C5 . -1.6(11)
C13 P1 C7 C8 . -56.3(6)
C19 P1 C7 C8 . -165.8(5)
Pt1 P1 C7 C8 . 67.1(6)
C13 P1 C7 C12 . 72.1(6)
C19 P1 C7 C12 . -37.4(6)
Pt1 P1 C7 C12 . -164.5(5)
C12 C7 C8 C9 . 57.5(9)
P1 C7 C8 C9 . -170.2(5)
C7 C8 C9 C10 . -57.8(9)
C8 C9 C10 C11 . 54.7(10)
C9 C10 C11 C12 . -53.5(10)
C8 C7 C12 C11 . -53.7(9)
P1 C7 C12 C11 . 176.8(5)
C10 C11 C12 C7 . 53.1(9)
C19 P1 C13 C18 . 54.0(7)
C7 P1 C13 C18 . -55.8(7)
Pt1 P1 C13 C18 . 170.6(6)
C19 P1 C13 C14 . -170.2(6)
C7 P1 C13 C14 . 80.0(7)
Pt1 P1 C13 C14 . -53.6(6)
C18 C13 C14 C15 . -54.2(10)
P1 C13 C14 C15 . 167.1(6)
C13 C14 C15 C16 . 52.0(11)
C14 C15 C16 C17 . -52.3(11)
C15 C16 C17 C18 . 54.9(10)
C14 C13 C18 C17 . 56.7(9)
P1 C13 C18 C17 . -166.0(6)
C16 C17 C18 C13 . -57.1(10)
C13 P1 C19 C24 . 55.9(7)
C7 P1 C19 C24 . 168.7(6)
Pt1 P1 C19 C24 . -56.8(6)
C13 P1 C19 C20 . -178.4(6)
C7 P1 C19 C20 . -65.5(6)
Pt1 P1 C19 C20 . 68.9(6)
C24 C19 C20 C21 . -53.0(9)
P1 C19 C20 C21 . 179.3(6)
C19 C20 C21 C22 . 52.8(10)
C20 C21 C22 C23 . -53.3(10)
C21 C22 C23 C24 . 55.2(10)
C20 C19 C24 C23 . 53.6(9)
P1 C19 C24 C23 . -179.6(6)
C22 C23 C24 C19 . -55.5(10)
C31 P2 C25 C26 . -55.4(6)
C37 P2 C25 C26 . -162.5(6)
Pt1 P2 C25 C26 . 77.6(6)
C31 P2 C25 C30 . -177.4(6)
C37 P2 C25 C30 . 75.5(6)
Pt1 P2 C25 C30 . -44.4(6)
C30 C25 C26 C27 . -59.1(9)
P2 C25 C26 C27 . 174.5(6)
C25 C26 C27 C28 . 59.2(10)
C26 C27 C28 C29 . -54.8(10)
C27 C28 C29 C30 . 55.5(10)
C28 C29 C30 C25 . -58.3(9)
C26 C25 C30 C29 . 58.7(8)
P2 C25 C30 C29 . -176.5(6)
C25 P2 C31 C32 . -170.8(6)
C37 P2 C31 C32 . -60.6(6)
Pt1 P2 C31 C32 . 63.8(6)
C25 P2 C31 C36 . -43.5(7)
C37 P2 C31 C36 . 66.6(7)
Pt1 P2 C31 C36 . -169.0(5)
C36 C31 C32 C33 . 58.1(8)
P2 C31 C32 C33 . -171.5(5)
C31 C32 C33 C34 . -58.8(9)
C32 C33 C34 C35 . 55.0(9)
C33 C34 C35 C36 . -53.8(10)
C34 C35 C36 C31 . 54.4(9)
C32 C31 C36 C35 . -55.8(9)
P2 C31 C36 C35 . 174.8(6)
C31 P2 C37 C42 . -132.3(7)
C25 P2 C37 C42 . -24.8(8)
Pt1 P2 C37 C42 . 95.3(7)
C31 P2 C37 C38 . 92.5(6)
C25 P2 C37 C38 . -160.1(6)
Pt1 P2 C37 C38 . -39.9(6)
C42 C37 C38 C39 . 47.2(10)
P2 C37 C38 C39 . -174.5(6)
C37 C38 C39 C40 . -48.5(11)
C38 C39 C40 C41 . 53.1(12)
C39 C40 C41 C42 . -55.0(13)
C38 C37 C42 C41 . -51.6(11)
P2 C37 C42 C41 . 173.3(7)
C40 C41 C42 C37 . 54.5(12)
C43 C44 C45 C45 3_455 -180(2)
